data_4133910
loop_
_publ_author_name
'Izumi, Saika'
'Higginbotham, Heather F.'
'Nyga, Aleksandra'
'Stachelek, Patrycja'
'Tohnai, Norimitsu'
'Silva, Piotr de'
'Data, Przemyslaw'
'Takeda, Youhei'
'Minakata, Satoshi'

_publ_section_title
;
 Thermally Activated Delayed Fluorescent Donor-Acceptor-Donor-Acceptor
 \p-Conjugated Macrocycle for Organic Light-Emitting Diodes.
;
_journal_issue 3
_journal_name_full 'Journal of the American Chemical Society'
_journal_page_first 1482
_journal_page_last 1491
_journal_paper_doi 10.1021/jacs.9b11578
_journal_volume 142
_journal_year 2020
_chemical_formula_moiety 'C78 H50 Cl6 N8'
_chemical_formula_sum 'C78 H50 Cl6 N8'
_chemical_formula_weight 1312.02
_chemical_melting_point 840
_chemical_name_systematic
2,4,6,8-tetraphenyl-2,4,6,8-tetraaza-1,5(3,11)-didibenzo[a,j]phenazina-3,7(1,4)-dibenzenacyclooctaphane
_space_group_crystal_system triclinic
_space_group_IT_number 2
_space_group_name_Hall '-P 1'
_space_group_name_H-M_alt 'P -1'
_atom_sites_solution_hydrogens geom
_atom_sites_solution_primary direct
_atom_sites_solution_secondary difmap
_audit_update_record
;
2019-08-01 deposited with the CCDC.	2019-08-01 downloaded from the CCDC.
;
_cell_angle_alpha 111.577(3)
_cell_angle_beta 107.814(3)
_cell_angle_gamma 103.415(3)
_cell_formula_units_Z 1
_cell_length_a 11.5979(4)
_cell_length_b 12.4869(3)
_cell_length_c 13.0234(5)
_cell_measurement_reflns_used 7605
_cell_measurement_temperature 213
_cell_measurement_theta_max 74.07
_cell_measurement_theta_min 4.05
_cell_volume 1538.21(12)
_computing_cell_refinement 'CrysAlisPro 1.171.39.20a (Rigaku OD, 2015)'
_computing_data_collection 'CrysAlisPro 1.171.39.20a (Rigaku OD, 2015)'
_computing_data_reduction 'CrysAlisPro 1.171.39.20a (Rigaku OD, 2015)'
_computing_molecular_graphics 'CrystalStructure 4.2.4'
_computing_publication_material 'CrystalStructure 4.2.4 (Rigaku, 2016)'
_computing_structure_refinement 'SHELXL Version 2014/7 (Sheldrick, 2008)'
_computing_structure_solution 'SHELXT Version 2014/5 (Sheldrick, 2014)'
_diffrn_ambient_temperature 213
_diffrn_detector_area_resol_mean 5.811
_diffrn_measured_fraction_theta_full 0.994
_diffrn_measured_fraction_theta_max 0.959
_diffrn_measurement_device_type 'Rigaku XtaLAB P200'
_diffrn_measurement_method \w
_diffrn_radiation_type 'Cu K\a'
_diffrn_radiation_wavelength 1.54187
_diffrn_reflns_av_R_equivalents 0.0267
_diffrn_reflns_Laue_measured_fraction_full 0.994
_diffrn_reflns_Laue_measured_fraction_max 0.959
_diffrn_reflns_limit_h_max 14
_diffrn_reflns_limit_h_min -14
_diffrn_reflns_limit_k_max 14
_diffrn_reflns_limit_k_min -15
_diffrn_reflns_limit_l_max 16
_diffrn_reflns_limit_l_min -16
_diffrn_reflns_number 15339
_diffrn_reflns_point_group_measured_fraction_full 0.994
_diffrn_reflns_point_group_measured_fraction_max 0.959
_diffrn_reflns_theta_full 67.687
_diffrn_reflns_theta_max 74.303
_diffrn_reflns_theta_min 4.049
_diffrn_standards_number 0
_exptl_absorpt_coefficient_mu 2.982
_exptl_absorpt_correction_T_max 0.551
_exptl_absorpt_correction_T_min 0.368
_exptl_absorpt_correction_type multi-scan
_exptl_absorpt_process_details
;
CrysAlisPro 1.171.39.20a (Rigaku Oxford Diffraction, 2015)
Empirical absorption correction using spherical harmonics,
 implemented in SCALE3 ABSPACK scaling algorithm.
;
_exptl_crystal_colour orange
_exptl_crystal_density_diffrn 1.416
_exptl_crystal_density_method 'not measured'
_exptl_crystal_description block
_exptl_crystal_F_000 676.00
_exptl_crystal_preparation Luminescent
_exptl_crystal_recrystallization_method 'Re-crystallisation from solvent: chloroform/n-hexane'
_exptl_crystal_size_max 0.300
_exptl_crystal_size_mid 0.300
_exptl_crystal_size_min 0.200
_refine_diff_density_max 1.38
_refine_diff_density_min -0.86
_refine_ls_extinction_method none
_refine_ls_goodness_of_fit_ref 1.077
_refine_ls_hydrogen_treatment constr
_refine_ls_number_parameters 415
_refine_ls_number_reflns 6028
_refine_ls_number_restraints 0
_refine_ls_R_factor_all 0.0729
_refine_ls_R_factor_gt 0.0661
_refine_ls_shift/su_max 0.001
_refine_ls_structure_factor_coef Fsqd
_refine_ls_weighting_details 'w = 1/[\s^2^(Fo^2^)+(0.1035P)^2^+1.2134P] where P=(Fo^2^+2Fc^2^)/3'
_refine_ls_weighting_scheme calc
_refine_ls_wR_factor_gt 0.1885
_refine_ls_wR_factor_ref 0.1954
_reflns_Friedel_coverage 0.000
_reflns_number_gt 5170
_reflns_number_total 6028
_reflns_threshold_expression F^2^>2.0\s(F^2^)
_cod_data_source_file ja9b11578_si_002.cif
_cod_data_source_block macrocycle_CHCl3_n-Hex
_cod_depositor_comments 'Adding full bibliography for 4133910--4133911.cif.'
_cod_database_code 4133910

loop_
_space_group_symop_id
_space_group_symop_operation_xyz
1 +X,+Y,+Z
2 -X,-Y,-Z

loop_
_atom_site_label
_atom_site_type_symbol
_atom_site_fract_x
_atom_site_fract_y
_atom_site_fract_z
_atom_site_U_iso_or_equiv
_atom_site_adp_type
_atom_site_occupancy
_atom_site_site_symmetry_order
_atom_site_calc_flag
_atom_site_refinement_flags_posn
_atom_site_refinement_flags_adp
Cl1 Cl 0.85380(11) 0.87374(13) 0.74806(14) 0.1000(4) Uani 1 1 d . .
Cl2 Cl 1.11579(16) 1.05814(18) 0.93730(15) 0.1299(6) Uani 1 1 d . .
Cl3 Cl 1.03649(9) 1.01627(9) 0.69216(9) 0.0745(3) Uani 1 1 d . .
N1 N -0.28994(19) 0.49613(17) 0.02430(18) 0.0338(4) Uani 1 1 d . .
N2 N -0.17852(18) 0.31998(17) 0.03829(18) 0.0310(4) Uani 1 1 d . .
N3 N 0.45085(19) 0.60583(17) 0.3340(2) 0.0369(5) Uani 1 1 d . .
N4 N 0.65051(19) 0.22788(18) 0.2888(2) 0.0371(5) Uani 1 1 d . .
C1 C -0.5840(2) 0.2136(2) -0.1292(2) 0.0345(5) Uani 1 1 d . .
H1 H -0.6756 0.1902 -0.1608 0.041 Uiso 1 1 calc R U
C2 C -0.5054(2) 0.3354(2) -0.0770(2) 0.0343(5) Uani 1 1 d . .
H2 H -0.5431 0.3946 -0.0765 0.041 Uiso 1 1 calc R U
C3 C -0.3650(2) 0.3755(2) -0.0223(2) 0.0311(5) Uani 1 1 d . .
C4 C -0.3087(2) 0.2853(2) -0.0201(2) 0.0298(5) Uani 1 1 d . .
C5 C -0.1030(2) 0.4415(2) 0.0875(2) 0.0297(5) Uani 1 1 d . .
C6 C -0.1589(2) 0.5291(2) 0.0759(2) 0.0309(5) Uani 1 1 d . .
C7 C -0.0728(2) 0.6551(2) 0.1189(2) 0.0347(5) Uani 1 1 d . .
H7 H -0.1090 0.7129 0.1099 0.042 Uiso 1 1 calc R U
C8 C 0.0587(2) 0.6916(2) 0.1716(2) 0.0335(5) Uani 1 1 d . .
H8 H 0.1125 0.7735 0.1955 0.040 Uiso 1 1 calc R U
C9 C 0.1193(2) 0.6078(2) 0.1926(2) 0.0304(5) Uani 1 1 d . .
C10 C 0.0377(2) 0.4832(2) 0.1516(2) 0.0299(5) Uani 1 1 d . .
C11 C 0.0978(2) 0.4031(2) 0.1741(2) 0.0332(5) Uani 1 1 d . .
H11 H 0.0450 0.3196 0.1465 0.040 Uiso 1 1 calc R U
C12 C 0.2310(2) 0.4443(2) 0.2352(2) 0.0347(5) Uani 1 1 d . .
H12 H 0.2679 0.3896 0.2518 0.042 Uiso 1 1 calc R U
C13 C 0.3147(2) 0.5679(2) 0.2742(2) 0.0319(5) Uani 1 1 d . .
C14 C 0.2566(2) 0.6476(2) 0.2520(2) 0.0324(5) Uani 1 1 d . .
H14 H 0.3104 0.7300 0.2772 0.039 Uiso 1 1 calc R U
C15 C 0.5365(2) 0.7352(2) 0.4091(2) 0.0339(5) Uani 1 1 d . .
C16 C 0.5116(3) 0.8147(2) 0.4998(2) 0.0400(6) Uani 1 1 d . .
H16 H 0.4402 0.7827 0.5146 0.048 Uiso 1 1 calc R U
C17 C 0.5918(3) 0.9403(2) 0.5678(3) 0.0466(6) Uani 1 1 d . .
H17 H 0.5746 0.9939 0.6286 0.056 Uiso 1 1 calc R U
C18 C 0.6967(3) 0.9870(2) 0.5470(3) 0.0512(7) Uani 1 1 d . .
H18 H 0.7498 1.0729 0.5918 0.061 Uiso 1 1 calc R U
C19 C 0.7240(3) 0.9075(3) 0.4599(3) 0.0527(7) Uani 1 1 d . .
H19 H 0.7972 0.9393 0.4472 0.063 Uiso 1 1 calc R U
C20 C 0.6444(3) 0.7813(2) 0.3913(2) 0.0417(6) Uani 1 1 d . .
H20 H 0.6640 0.7275 0.3328 0.050 Uiso 1 1 calc R U
C21 C 0.5090(2) 0.5152(2) 0.3214(2) 0.0323(5) Uani 1 1 d . .
C22 C 0.5924(2) 0.5168(2) 0.4246(2) 0.0340(5) Uani 1 1 d . .
H22 H 0.6170 0.5820 0.5026 0.041 Uiso 1 1 calc R U
C23 C 0.6402(2) 0.4230(2) 0.4139(2) 0.0337(5) Uani 1 1 d . .
H23 H 0.6960 0.4243 0.4845 0.040 Uiso 1 1 calc R U
C24 C 0.6055(2) 0.3269(2) 0.2985(2) 0.0318(5) Uani 1 1 d . .
C25 C 0.5285(2) 0.3296(2) 0.1950(2) 0.0343(5) Uani 1 1 d . .
H25 H 0.5093 0.2678 0.1170 0.041 Uiso 1 1 calc R U
C26 C 0.4795(2) 0.4228(2) 0.2058(2) 0.0341(5) Uani 1 1 d . .
H26 H 0.4267 0.4235 0.1352 0.041 Uiso 1 1 calc R U
C27 C 0.5651(2) 0.1016(2) 0.2179(2) 0.0330(5) Uani 1 1 d . .
C28 C 0.6148(2) 0.0080(2) 0.2018(2) 0.0349(5) Uani 1 1 d . .
H28 H 0.7063 0.0304 0.2346 0.042 Uiso 1 1 calc R U
C29 C 0.5313(2) -0.1184(2) 0.1378(2) 0.0318(5) Uani 1 1 d . .
C30 C 0.3935(2) -0.1544(2) 0.0833(2) 0.0313(5) Uani 1 1 d . .
C31 C 0.3447(2) -0.0592(2) 0.0979(2) 0.0360(5) Uani 1 1 d . .
H31 H 0.2534 -0.0811 0.0615 0.043 Uiso 1 1 calc R U
C32 C 0.4274(2) 0.0651(2) 0.1643(2) 0.0373(5) Uani 1 1 d . .
H32 H 0.3917 0.1266 0.1740 0.045 Uiso 1 1 calc R U
C33 C 0.7870(2) 0.2632(2) 0.3636(2) 0.0325(5) Uani 1 1 d . .
C34 C 0.8808(3) 0.3248(2) 0.3386(3) 0.0419(6) Uani 1 1 d . .
H34 H 0.8554 0.3406 0.2716 0.050 Uiso 1 1 calc R U
C35 C 1.0137(3) 0.3637(3) 0.4131(3) 0.0504(7) Uani 1 1 d . .
H35 H 1.0779 0.4062 0.3964 0.060 Uiso 1 1 calc R U
C36 C 1.0513(3) 0.3403(3) 0.5108(3) 0.0488(7) Uani 1 1 d . .
H36 H 1.1409 0.3669 0.5610 0.059 Uiso 1 1 calc R U
C37 C 0.9575(3) 0.2781(3) 0.5345(3) 0.0489(7) Uani 1 1 d . .
H37 H 0.9831 0.2614 0.6009 0.059 Uiso 1 1 calc R U
C38 C 0.8252(3) 0.2395(3) 0.4616(3) 0.0435(6) Uani 1 1 d . .
H38 H 0.7615 0.1972 0.4789 0.052 Uiso 1 1 calc R U
C39 C 1.0207(4) 0.9447(4) 0.7816(5) 0.0836(13) Uani 1 1 d . .
H39 H 1.0566 0.8789 0.7633 0.100 Uiso 1 1 calc R U

loop_
_atom_site_aniso_label
_atom_site_aniso_U_11
_atom_site_aniso_U_22
_atom_site_aniso_U_33
_atom_site_aniso_U_23
_atom_site_aniso_U_13
_atom_site_aniso_U_12
Cl1 0.0718(7) 0.1057(9) 0.1395(11) 0.0725(8) 0.0513(7) 0.0307(6)
Cl2 0.1112(11) 0.1621(15) 0.1022(10) 0.0837(10) 0.0163(8) 0.0354(10)
Cl3 0.0504(5) 0.0786(6) 0.0731(6) 0.0259(5) 0.0217(4) 0.0143(4)
N1 0.0314(10) 0.0276(9) 0.0362(10) 0.0123(8) 0.0089(8) 0.0138(8)
N2 0.0266(9) 0.0254(9) 0.0355(10) 0.0133(8) 0.0087(8) 0.0098(8)
N3 0.0254(10) 0.0233(9) 0.0489(12) 0.0110(8) 0.0079(9) 0.0094(8)
N4 0.0251(10) 0.0251(9) 0.0502(12) 0.0150(9) 0.0065(9) 0.0098(8)
C1 0.0260(11) 0.0316(11) 0.0386(12) 0.0133(10) 0.0075(9) 0.0135(9)
C2 0.0310(12) 0.0298(11) 0.0390(12) 0.0143(10) 0.0102(10) 0.0168(9)
C3 0.0302(11) 0.0270(10) 0.0318(11) 0.0119(9) 0.0094(9) 0.0132(9)
C4 0.0281(11) 0.0279(11) 0.0313(11) 0.0132(9) 0.0099(9) 0.0130(9)
C5 0.0298(11) 0.0249(10) 0.0321(11) 0.0127(9) 0.0110(9) 0.0116(9)
C6 0.0299(11) 0.0271(10) 0.0309(11) 0.0111(9) 0.0092(9) 0.0132(9)
C7 0.0357(12) 0.0242(10) 0.0391(12) 0.0132(9) 0.0101(10) 0.0144(9)
C8 0.0347(12) 0.0218(10) 0.0367(12) 0.0116(9) 0.0099(10) 0.0105(9)
C9 0.0312(11) 0.0247(10) 0.0310(11) 0.0110(9) 0.0103(9) 0.0118(9)
C10 0.0287(11) 0.0255(10) 0.0312(11) 0.0118(9) 0.0092(9) 0.0113(9)
C11 0.0302(11) 0.0239(10) 0.0409(12) 0.0150(9) 0.0108(10) 0.0097(9)
C12 0.0301(12) 0.0271(11) 0.0437(13) 0.0175(10) 0.0104(10) 0.0123(9)
C13 0.0268(11) 0.0274(10) 0.0354(11) 0.0126(9) 0.0090(9) 0.0103(9)
C14 0.0298(11) 0.0224(10) 0.0379(12) 0.0115(9) 0.0105(10) 0.0086(9)
C15 0.0286(11) 0.0239(10) 0.0388(12) 0.0136(9) 0.0047(9) 0.0090(9)
C16 0.0363(13) 0.0329(12) 0.0458(14) 0.0168(11) 0.0125(11) 0.0154(10)
C17 0.0517(16) 0.0315(12) 0.0412(14) 0.0121(11) 0.0073(12) 0.0171(12)
C18 0.0569(17) 0.0277(12) 0.0426(14) 0.0135(11) 0.0038(13) 0.0029(12)
C19 0.0450(16) 0.0440(15) 0.0491(16) 0.0220(13) 0.0114(13) -0.0026(12)
C20 0.0381(13) 0.0381(13) 0.0391(13) 0.0163(11) 0.0116(11) 0.0089(11)
C21 0.0261(11) 0.0234(10) 0.0426(13) 0.0143(9) 0.0116(10) 0.0086(9)
C22 0.0282(11) 0.0269(10) 0.0372(12) 0.0109(9) 0.0097(9) 0.0081(9)
C23 0.0265(11) 0.0283(11) 0.0382(12) 0.0153(9) 0.0064(9) 0.0082(9)
C24 0.0259(11) 0.0239(10) 0.0416(12) 0.0153(9) 0.0109(9) 0.0083(9)
C25 0.0349(12) 0.0270(11) 0.0373(12) 0.0134(9) 0.0127(10) 0.0133(9)
C26 0.0331(12) 0.0282(11) 0.0384(12) 0.0166(10) 0.0106(10) 0.0129(9)
C27 0.0295(11) 0.0252(10) 0.0402(12) 0.0148(9) 0.0106(10) 0.0111(9)
C28 0.0253(11) 0.0301(11) 0.0434(13) 0.0154(10) 0.0092(10) 0.0121(9)
C29 0.0278(11) 0.0281(11) 0.0353(11) 0.0140(9) 0.0091(9) 0.0122(9)
C30 0.0283(11) 0.0280(11) 0.0362(11) 0.0151(9) 0.0108(9) 0.0131(9)
C31 0.0256(11) 0.0287(11) 0.0464(13) 0.0159(10) 0.0081(10) 0.0117(9)
C32 0.0276(12) 0.0268(11) 0.0510(14) 0.0160(10) 0.0102(10) 0.0131(9)
C33 0.0255(11) 0.0242(10) 0.0404(12) 0.0125(9) 0.0088(9) 0.0097(9)
C34 0.0346(13) 0.0412(13) 0.0470(14) 0.0239(12) 0.0126(11) 0.0117(11)
C35 0.0302(13) 0.0523(16) 0.0629(18) 0.0283(14) 0.0172(13) 0.0091(12)
C36 0.0270(12) 0.0489(15) 0.0519(16) 0.0167(13) 0.0057(11) 0.0118(11)
C37 0.0402(14) 0.0604(17) 0.0452(15) 0.0276(13) 0.0117(12) 0.0231(13)
C38 0.0351(13) 0.0493(15) 0.0530(15) 0.0299(13) 0.0199(12) 0.0172(11)
C39 0.069(2) 0.069(2) 0.128(4) 0.052(3) 0.044(3) 0.041(2)

loop_
_atom_type_symbol
_atom_type_description
_atom_type_scat_dispersion_real
_atom_type_scat_dispersion_imag
_atom_type_scat_source
C C 0.0181 0.0091
;
International Tables for Crystallography
(Vol. C, Tables 4.2.6.8 and 6.1.1.4)
;
H H 0.0000 0.0000
;
International Tables for Crystallography
(Vol. C, Table 6.1.1.4)
;
Cl Cl 0.3639 0.7018
;
International Tables for Crystallography
(Vol. C, Tables 4.2.6.8 and 6.1.1.4)
;
N N 0.0311 0.0180
;
International Tables for Crystallography
(Vol. C, Tables 4.2.6.8 and 6.1.1.4)
;

loop_
_geom_angle_atom_site_label_1
_geom_angle_atom_site_label_2
_geom_angle_atom_site_label_3
_geom_angle
_geom_angle_site_symmetry_1
_geom_angle_site_symmetry_3
C3 N1 C6 116.79(19) . .
C4 N2 C5 117.11(19) . .
C13 N3 C21 120.43(18) . .
C13 N3 C15 121.69(18) . .
C21 N3 C15 117.88(18) . .
C27 N4 C24 122.34(19) . .
C27 N4 C33 120.60(18) . .
C24 N4 C33 116.85(18) . .
C2 C1 C29 121.9(2) . 2
C2 C1 H1 119.1 . .
C29 C1 H1 119.1 2 .
C1 C2 C3 120.7(2) . .
C1 C2 H2 119.7 . .
C3 C2 H2 119.7 . .
N1 C3 C4 121.6(2) . .
N1 C3 C2 119.16(19) . .
C4 C3 C2 119.2(2) . .
N2 C4 C3 121.2(2) . .
N2 C4 C30 119.41(19) . 2
C3 C4 C30 119.4(2) . 2
N2 C5 C6 121.3(2) . .
N2 C5 C10 119.03(19) . .
C6 C5 C10 119.62(19) . .
N1 C6 C5 121.5(2) . .
N1 C6 C7 119.5(2) . .
C5 C6 C7 119.0(2) . .
C8 C7 C6 121.1(2) . .
C8 C7 H7 119.4 . .
C6 C7 H7 119.4 . .
C7 C8 C9 121.6(2) . .
C7 C8 H8 119.2 . .
C9 C8 H8 119.2 . .
C14 C9 C10 119.7(2) . .
C14 C9 C8 121.5(2) . .
C10 C9 C8 118.8(2) . .
C11 C10 C9 118.3(2) . .
C11 C10 C5 122.1(2) . .
C9 C10 C5 119.59(19) . .
C12 C11 C10 121.3(2) . .
C12 C11 H11 119.3 . .
C10 C11 H11 119.3 . .
C11 C12 C13 121.3(2) . .
C11 C12 H12 119.4 . .
C13 C12 H12 119.4 . .
C14 C13 N3 122.5(2) . .
C14 C13 C12 117.9(2) . .
N3 C13 C12 119.6(2) . .
C13 C14 C9 121.5(2) . .
C13 C14 H14 119.3 . .
C9 C14 H14 119.3 . .
C20 C15 C16 119.8(2) . .
C20 C15 N3 119.5(2) . .
C16 C15 N3 120.8(2) . .
C17 C16 C15 120.0(3) . .
C17 C16 H16 120.0 . .
C15 C16 H16 120.0 . .
C18 C17 C16 120.1(3) . .
C18 C17 H17 119.9 . .
C16 C17 H17 119.9 . .
C17 C18 C19 119.8(2) . .
C17 C18 H18 120.1 . .
C19 C18 H18 120.1 . .
C18 C19 C20 120.6(3) . .
C18 C19 H19 119.7 . .
C20 C19 H19 119.7 . .
C15 C20 C19 119.6(3) . .
C15 C20 H20 120.2 . .
C19 C20 H20 120.2 . .
C22 C21 C26 119.4(2) . .
C22 C21 N3 120.1(2) . .
C26 C21 N3 120.5(2) . .
C21 C22 C23 120.6(2) . .
C21 C22 H22 119.7 . .
C23 C22 H22 119.7 . .
C22 C23 C24 120.0(2) . .
C22 C23 H23 120.0 . .
C24 C23 H23 120.0 . .
C25 C24 C23 119.3(2) . .
C25 C24 N4 121.2(2) . .
C23 C24 N4 119.5(2) . .
C24 C25 C26 120.6(2) . .
C24 C25 H25 119.7 . .
C26 C25 H25 119.7 . .
C25 C26 C21 119.8(2) . .
C25 C26 H26 120.1 . .
C21 C26 H26 120.1 . .
C28 C27 N4 120.3(2) . .
C28 C27 C32 118.1(2) . .
N4 C27 C32 121.5(2) . .
C27 C28 C29 121.3(2) . .
C27 C28 H28 119.4 . .
C29 C28 H28 119.4 . .
C28 C29 C30 120.3(2) . .
C28 C29 C1 120.6(2) . 2
C30 C29 C1 119.0(2) . 2
C31 C30 C29 117.8(2) . .
C31 C30 C4 122.6(2) . 2
C29 C30 C4 119.5(2) . 2
C32 C31 C30 121.5(2) . .
C32 C31 H31 119.2 . .
C30 C31 H31 119.2 . .
C31 C32 C27 120.9(2) . .
C31 C32 H32 119.6 . .
C27 C32 H32 119.6 . .
C34 C33 C38 119.7(2) . .
C34 C33 N4 119.1(2) . .
C38 C33 N4 121.2(2) . .
C33 C34 C35 119.8(3) . .
C33 C34 H34 120.1 . .
C35 C34 H34 120.1 . .
C36 C35 C34 120.3(3) . .
C36 C35 H35 119.8 . .
C34 C35 H35 119.8 . .
C37 C36 C35 119.6(2) . .
C37 C36 H36 120.2 . .
C35 C36 H36 120.2 . .
C36 C37 C38 120.6(3) . .
C36 C37 H37 119.7 . .
C38 C37 H37 119.7 . .
C33 C38 C37 119.9(3) . .
C33 C38 H38 120.0 . .
C37 C38 H38 120.0 . .
Cl3 C39 Cl1 111.0(2) . .
Cl3 C39 Cl2 108.3(2) . .
Cl1 C39 Cl2 112.1(3) . .
Cl3 C39 H39 108.4 . .
Cl1 C39 H39 108.4 . .
Cl2 C39 H39 108.4 . .

loop_
_geom_bond_atom_site_label_1
_geom_bond_atom_site_label_2
_geom_bond_distance
_geom_bond_site_symmetry_2
Cl1 C39 1.767(4) .
Cl2 C39 1.769(5) .
Cl3 C39 1.735(5) .
N1 C3 1.338(3) .
N1 C6 1.346(3) .
N2 C4 1.341(3) .
N2 C5 1.343(3) .
N3 C13 1.397(3) .
N3 C21 1.430(3) .
N3 C15 1.432(3) .
N4 C27 1.402(3) .
N4 C24 1.429(3) .
N4 C33 1.437(3) .
C1 C2 1.351(3) .
C1 C29 1.442(3) 2
C1 H1 0.9400 .
C2 C3 1.435(3) .
C2 H2 0.9400 .
C3 C4 1.432(3) .
C4 C30 1.444(3) 2
C5 C6 1.425(3) .
C5 C10 1.444(3) .
C6 C7 1.437(3) .
C7 C8 1.346(3) .
C7 H7 0.9400 .
C8 C9 1.448(3) .
C8 H8 0.9400 .
C9 C14 1.407(3) .
C9 C10 1.413(3) .
C10 C11 1.409(3) .
C11 C12 1.365(3) .
C11 H11 0.9400 .
C12 C13 1.418(3) .
C12 H12 0.9400 .
C13 C14 1.390(3) .
C14 H14 0.9400 .
C15 C20 1.376(4) .
C15 C16 1.393(4) .
C16 C17 1.382(4) .
C16 H16 0.9400 .
C17 C18 1.372(5) .
C17 H17 0.9400 .
C18 C19 1.382(5) .
C18 H18 0.9400 .
C19 C20 1.385(4) .
C19 H19 0.9400 .
C20 H20 0.9400 .
C21 C22 1.386(3) .
C21 C26 1.392(3) .
C22 C23 1.388(3) .
C22 H22 0.9400 .
C23 C24 1.392(3) .
C23 H23 0.9400 .
C24 C25 1.388(3) .
C25 C26 1.390(3) .
C25 H25 0.9400 .
C26 H26 0.9400 .
C27 C28 1.397(3) .
C27 C32 1.411(3) .
C28 C29 1.397(3) .
C28 H28 0.9400 .
C29 C30 1.413(3) .
C29 C1 1.442(3) 2
C30 C31 1.408(3) .
C30 C4 1.444(3) 2
C31 C32 1.376(3) .
C31 H31 0.9400 .
C32 H32 0.9400 .
C33 C34 1.376(4) .
C33 C38 1.381(4) .
C34 C35 1.394(4) .
C34 H34 0.9400 .
C35 C36 1.374(4) .
C35 H35 0.9400 .
C36 C37 1.369(4) .
C36 H36 0.9400 .
C37 C38 1.384(4) .
C37 H37 0.9400 .
C38 H38 0.9400 .
C39 H39 0.9900 .

loop_
_geom_torsion_atom_site_label_1
_geom_torsion_atom_site_label_2
_geom_torsion_atom_site_label_3
_geom_torsion_atom_site_label_4
_geom_torsion
_geom_torsion_site_symmetry_1
_geom_torsion_site_symmetry_4
C29 C1 C2 C3 -3.1(4) 2 .
C6 N1 C3 C4 -1.5(3) . .
C6 N1 C3 C2 179.2(2) . .
C1 C2 C3 N1 177.4(2) . .
C1 C2 C3 C4 -2.0(4) . .
C5 N2 C4 C3 -4.2(3) . .
C5 N2 C4 C30 175.0(2) . 2
N1 C3 C4 N2 5.9(4) . .
C2 C3 C4 N2 -174.8(2) . .
N1 C3 C4 C30 -173.3(2) . 2
C2 C3 C4 C30 6.1(3) . 2
C4 N2 C5 C6 -1.3(3) . .
C4 N2 C5 C10 179.8(2) . .
C3 N1 C6 C5 -4.0(3) . .
C3 N1 C6 C7 175.1(2) . .
N2 C5 C6 N1 5.7(4) . .
C10 C5 C6 N1 -175.4(2) . .
N2 C5 C6 C7 -173.4(2) . .
C10 C5 C6 C7 5.5(3) . .
N1 C6 C7 C8 179.6(2) . .
C5 C6 C7 C8 -1.3(4) . .
C6 C7 C8 C9 -2.9(4) . .
C7 C8 C9 C14 -177.6(2) . .
C7 C8 C9 C10 2.8(4) . .
C14 C9 C10 C11 1.2(3) . .
C8 C9 C10 C11 -179.1(2) . .
C14 C9 C10 C5 -178.2(2) . .
C8 C9 C10 C5 1.4(3) . .
N2 C5 C10 C11 -6.0(3) . .
C6 C5 C10 C11 175.1(2) . .
N2 C5 C10 C9 173.4(2) . .
C6 C5 C10 C9 -5.5(3) . .
C9 C10 C11 C12 0.8(4) . .
C5 C10 C11 C12 -179.7(2) . .
C10 C11 C12 C13 -2.6(4) . .
C21 N3 C13 C14 -160.0(2) . .
C15 N3 C13 C14 19.9(4) . .
C21 N3 C13 C12 20.7(4) . .
C15 N3 C13 C12 -159.3(2) . .
C11 C12 C13 C14 2.2(4) . .
C11 C12 C13 N3 -178.5(2) . .
N3 C13 C14 C9 -179.4(2) . .
C12 C13 C14 C9 -0.1(4) . .
C10 C9 C14 C13 -1.6(4) . .
C8 C9 C14 C13 178.8(2) . .
C13 N3 C15 C20 -129.8(3) . .
C21 N3 C15 C20 50.2(3) . .
C13 N3 C15 C16 50.1(3) . .
C21 N3 C15 C16 -129.9(2) . .
C20 C15 C16 C17 2.8(4) . .
N3 C15 C16 C17 -177.1(2) . .
C15 C16 C17 C18 -0.4(4) . .
C16 C17 C18 C19 -1.7(4) . .
C17 C18 C19 C20 1.6(4) . .
C16 C15 C20 C19 -2.9(4) . .
N3 C15 C20 C19 177.0(2) . .
C18 C19 C20 C15 0.7(4) . .
C13 N3 C21 C22 -126.5(2) . .
C15 N3 C21 C22 53.5(3) . .
C13 N3 C21 C26 51.7(3) . .
C15 N3 C21 C26 -128.2(2) . .
C26 C21 C22 C23 -4.0(3) . .
N3 C21 C22 C23 174.3(2) . .
C21 C22 C23 C24 0.7(4) . .
C22 C23 C24 C25 3.3(3) . .
C22 C23 C24 N4 -177.3(2) . .
C27 N4 C24 C25 -52.0(3) . .
C33 N4 C24 C25 133.1(2) . .
C27 N4 C24 C23 128.5(3) . .
C33 N4 C24 C23 -46.4(3) . .
C23 C24 C25 C26 -4.0(4) . .
N4 C24 C25 C26 176.6(2) . .
C24 C25 C26 C21 0.7(4) . .
C22 C21 C26 C25 3.3(3) . .
N3 C21 C26 C25 -175.0(2) . .
C24 N4 C27 C28 174.0(2) . .
C33 N4 C27 C28 -11.3(4) . .
C24 N4 C27 C32 -8.0(4) . .
C33 N4 C27 C32 166.6(2) . .
N4 C27 C28 C29 176.1(2) . .
C32 C27 C28 C29 -2.0(4) . .
C27 C28 C29 C30 2.6(4) . .
C27 C28 C29 C1 -175.6(2) . 2
C28 C29 C30 C31 -1.1(4) . .
C1 C29 C30 C31 177.1(2) 2 .
C28 C29 C30 C4 -178.5(2) . 2
C1 C29 C30 C4 -0.2(3) 2 2
C29 C30 C31 C32 -0.9(4) . .
C4 C30 C31 C32 176.4(2) 2 .
C30 C31 C32 C27 1.5(4) . .
C28 C27 C32 C31 0.0(4) . .
N4 C27 C32 C31 -178.1(2) . .
C27 N4 C33 C34 116.9(3) . .
C24 N4 C33 C34 -68.1(3) . .
C27 N4 C33 C38 -64.9(3) . .
C24 N4 C33 C38 110.1(3) . .
C38 C33 C34 C35 -0.5(4) . .
N4 C33 C34 C35 177.7(2) . .
C33 C34 C35 C36 0.3(4) . .
C34 C35 C36 C37 0.2(5) . .
C35 C36 C37 C38 -0.5(5) . .
C34 C33 C38 C37 0.2(4) . .
N4 C33 C38 C37 -177.9(2) . .
C36 C37 C38 C33 0.3(4) . .
